data_1558346
loop_
_publ_author_name
'Dick, Benjamin L.'
'Patel, Ashay'
'Cohen, Seth M.'

_publ_section_title
;
 Effect of Heterocycle Content on Metal Binding Isostere Coordination
;
_journal_name_full 'Chemical Science'
_journal_paper_doi 10.1039/D0SC02717K
_journal_year 2020
_chemical_formula_moiety 'C38 H32 B N11 S Zn, C6 H6'
_chemical_formula_sum 'C44 H38 B N11 S Zn'
_chemical_formula_weight 829.09
_space_group_crystal_system monoclinic
_space_group_IT_number 14
_space_group_name_Hall '-P 2yn'
_space_group_name_H-M_alt 'P 1 21/n 1'
_atom_sites_solution_hydrogens geom
_atom_sites_solution_primary dual
_audit_creation_date 2020-01-23
_audit_creation_method
;
Olex2 1.2
(compiled 2018.05.29 svn.r3508 for OlexSys, GUI svn.r5506)
;
_audit_update_record
;
2020-04-28 deposited with the CCDC.	2020-06-17 downloaded from the CCDC.
;
_cell_angle_alpha 90
_cell_angle_beta 92.074(4)
_cell_angle_gamma 90
_cell_formula_units_Z 4
_cell_length_a 11.4626(11)
_cell_length_b 24.908(3)
_cell_length_c 14.0421(15)
_cell_measurement_reflns_used 8807
_cell_measurement_temperature 100(2)
_cell_measurement_theta_max 25.75
_cell_measurement_theta_min 2.40
_cell_volume 4006.5(8)
_computing_cell_refinement 'SAINT v8.38A (Bruker, 2017)'
_computing_data_collection 'APEX3 v2016.1-0 (Bruker, 2016)'
_computing_data_reduction 'SAINT v8.38A (Bruker, 2017)'
_computing_molecular_graphics 'Olex2 (Dolomanov et al., 2009)'
_computing_publication_material 'Olex2 (Dolomanov et al., 2009)'
_computing_structure_refinement 'XL (Sheldrick, 2008)'
_computing_structure_solution 'ShelXT (Sheldrick, 2015)'
_diffrn_ambient_temperature 100.0
_diffrn_detector 'Bruker APEX-II CCD'
_diffrn_detector_area_resol_mean 8.258
_diffrn_detector_type 'CCD Area Detector'
_diffrn_measured_fraction_theta_full 0.999
_diffrn_measured_fraction_theta_max 0.996
_diffrn_measurement_device 'Kappa Four-Circle Diffractometer'
_diffrn_measurement_device_type 'Bruker APEX-II CCD'
_diffrn_measurement_method '\f and \w scans'
_diffrn_radiation_monochromator 'Double Bounce Multilayer Mirrors'
_diffrn_radiation_probe x-ray
_diffrn_radiation_type MoK\a
_diffrn_radiation_wavelength 0.71073
_diffrn_reflns_av_R_equivalents 0.0530
_diffrn_reflns_av_unetI/netI 0.0455
_diffrn_reflns_Laue_measured_fraction_full 0.999
_diffrn_reflns_Laue_measured_fraction_max 0.996
_diffrn_reflns_limit_h_max 13
_diffrn_reflns_limit_h_min -14
_diffrn_reflns_limit_k_max 31
_diffrn_reflns_limit_k_min -31
_diffrn_reflns_limit_l_max 16
_diffrn_reflns_limit_l_min -17
_diffrn_reflns_number 46011
_diffrn_reflns_point_group_measured_fraction_full 0.999
_diffrn_reflns_point_group_measured_fraction_max 0.996
_diffrn_reflns_theta_full 25.242
_diffrn_reflns_theta_max 26.412
_diffrn_reflns_theta_min 1.666
_diffrn_source 'Micro Focus Rotating Anode'
_diffrn_source_type 'Bruker TXS'
_diffrn_standards_number 0
_exptl_absorpt_coefficient_mu 0.713
_exptl_absorpt_correction_T_max 0.4908
_exptl_absorpt_correction_T_min 0.4620
_exptl_absorpt_correction_type multi-scan
_exptl_absorpt_process_details
'SADABS-2016/2 (Bruker,2016/2) was used for absorption correction. wR2(int) was 0.0538 before and 0.0511 after correction. The Ratio of minimum to maximum transmission is 0.9413. The \l/2 correction factor is Not present.'
_exptl_crystal_colour colourless
_exptl_crystal_colour_primary colourless
_exptl_crystal_density_diffrn 1.375
_exptl_crystal_description block
_exptl_crystal_F_000 1720
_exptl_crystal_recrystallization_method 'Re-crystallisation from solvent: benzene/pentane'
_exptl_crystal_size_max 1
_exptl_crystal_size_mid 0.5
_exptl_crystal_size_min 0.5
_refine_diff_density_max 0.401
_refine_diff_density_min -0.328
_refine_diff_density_rms 0.057
_refine_ls_extinction_method none
_refine_ls_goodness_of_fit_ref 1.019
_refine_ls_hydrogen_treatment constr
_refine_ls_matrix_type full
_refine_ls_number_parameters 526
_refine_ls_number_reflns 8205
_refine_ls_number_restraints 0
_refine_ls_restrained_S_all 1.019
_refine_ls_R_factor_all 0.0549
_refine_ls_R_factor_gt 0.0363
_refine_ls_shift/su_max 0.001
_refine_ls_shift/su_mean 0.000
_refine_ls_structure_factor_coef Fsqd
_refine_ls_weighting_details 'w=1/[\s^2^(Fo^2^)+(0.0266P)^2^+2.7387P] where P=(Fo^2^+2Fc^2^)/3'
_refine_ls_weighting_scheme calc
_refine_ls_wR_factor_gt 0.0743
_refine_ls_wR_factor_ref 0.0807
_reflns_Friedel_coverage 0.000
_reflns_number_gt 6427
_reflns_number_total 8205
_reflns_threshold_expression 'I > 2\s(I)'
_cod_data_source_file d0sc02717k2.cif
_cod_data_source_block Tp_MePh_Zn_4c
_cod_depositor_comments
;
The following automatic conversions were performed:

data item '_diffrn_radiation_probe' value 'X-ray' was changed to
'x-ray' in accordance with the
/home/data/users/saulius/crontab/automatic-downloads/rss-feeds/RSC/lib/dictionaries/cif_core.dic
dictionary named 'cif_core.dic' version 2.4.2 last updated on
2011-04-26.

Automatic conversion script
Id: cif_fix_values 7556 2019-12-06 15:28:31Z antanas 
;
_cod_original_cell_volume 4006.5(7)
_cod_database_code 1558346
_shelx_shelxl_version_number 2014/7
_shelx_space_group_comment
;
The symmetry employed for this shelxl refinement is uniquely defined
by the following loop, which should always be used as a source of
symmetry information in preference to the above space-group names.
They are only intended as comments.
;
_shelx_estimated_absorpt_t_max 0.717
_shelx_estimated_absorpt_t_min 0.536
_olex2_refinement_description
;
1. Fixed Uiso
 At 1.2 times of:
  All B(H) groups, All C(H) groups
 At 1.5 times of:
  All C(H,H,H) groups
2.a Ternary CH refined with riding coordinates:
 B1(H1)
2.b Aromatic/amide H refined with riding coordinates:
 C23(H23), C26(H26), C3(H3), C13(H13), C30(H30), C10(H10), C16(H16), C27(H27),
 C35(H35), C38(H38), C28(H28), C29(H29), C6(H6), C20(H20), C37(H37), C7(H7),
 C9(H9), C17(H17), C40(H40), C43(H43), C36(H36), C41(H41), C39(H39), C44(H44),
 C8(H8), C18(H18), C42(H42), C19(H19)
2.c Idealised Me refined as rotating group:
 C21(H21A,H21B,H21C), C1(H1A,H1B,H1C), C11(H11A,H11B,H11C)
;
_olex2_submission_special_instructions 'No special instructions were received'

loop_
_space_group_symop_operation_xyz
'x, y, z'
'-x+1/2, y+1/2, -z+1/2'
'-x, -y, -z'
'x-1/2, -y-1/2, z-1/2'

loop_
_atom_site_label
_atom_site_type_symbol
_atom_site_fract_x
_atom_site_fract_y
_atom_site_fract_z
_atom_site_U_iso_or_equiv
_atom_site_adp_type
_atom_site_occupancy
_atom_site_site_symmetry_order
_atom_site_calc_flag
_atom_site_refinement_flags_posn
_atom_site_refinement_flags_adp
_atom_site_refinement_flags_occupancy
_atom_site_disorder_assembly
_atom_site_disorder_group
Zn1 Zn 0.18990(2) 0.61226(2) 0.69276(2) 0.01548(7) Uani 1 1 d . . . . .
S1 S 0.48354(4) 0.72076(2) 0.55063(4) 0.02332(13) Uani 1 1 d . . . . .
N8 N 0.35289(14) 0.61927(6) 0.74396(12) 0.0153(4) Uani 1 1 d . . . . .
N1 N -0.02732(14) 0.55755(7) 0.72911(12) 0.0174(4) Uani 1 1 d . . . . .
N5 N -0.04263(14) 0.65328(7) 0.66989(12) 0.0163(4) Uani 1 1 d . . . . .
N3 N 0.00914(14) 0.57933(7) 0.55728(12) 0.0175(4) Uani 1 1 d . . . . .
N6 N 0.06315(14) 0.66848(7) 0.71112(12) 0.0159(4) Uani 1 1 d . . . . .
N7 N 0.28216(14) 0.68160(7) 0.59253(12) 0.0164(4) Uani 1 1 d . . . . .
N2 N 0.08982(14) 0.54964(7) 0.75340(12) 0.0173(4) Uani 1 1 d . . . . .
N4 N 0.12857(14) 0.58532(7) 0.56269(12) 0.0169(4) Uani 1 1 d . . . . .
N11 N 0.53547(15) 0.64762(7) 0.74195(13) 0.0230(4) Uani 1 1 d . . . . .
N9 N 0.41291(15) 0.59729(7) 0.81957(13) 0.0213(4) Uani 1 1 d . . . . .
N10 N 0.52118(15) 0.61415(8) 0.81761(14) 0.0258(4) Uani 1 1 d . . . . .
C33 C 0.26206(18) 0.71484(8) 0.51438(15) 0.0176(4) Uani 1 1 d . . . . .
C25 C 0.16414(17) 0.75296(8) 0.75208(15) 0.0175(4) Uani 1 1 d . . . . .
C31 C 0.43054(17) 0.64971(8) 0.69960(15) 0.0167(4) Uani 1 1 d . . . . .
C24 C 0.06427(17) 0.72241(8) 0.71207(14) 0.0161(4) Uani 1 1 d . . . . .
C4 C 0.09337(18) 0.51002(8) 0.81834(15) 0.0178(4) Uani 1 1 d . . . . .
C15 C 0.29146(19) 0.58160(8) 0.45210(15) 0.0208(5) Uani 1 1 d . . . . .
C2 C -0.09389(18) 0.52397(8) 0.78039(15) 0.0190(5) Uani 1 1 d . . . . .
C22 C -0.10610(17) 0.69735(8) 0.64521(15) 0.0179(5) Uani 1 1 d . . . . .
C23 C -0.04038(17) 0.74182(8) 0.67111(15) 0.0193(5) Uani 1 1 d . . . . .
H23 H -0.0620 0.7784 0.6627 0.023 Uiso 1 1 calc R . . . .
C32 C 0.39252(17) 0.68161(8) 0.61763(15) 0.0163(4) Uani 1 1 d . . . . .
C14 C 0.16638(18) 0.57774(8) 0.47435(15) 0.0187(5) Uani 1 1 d . . . . .
C34 C 0.36208(17) 0.74046(9) 0.48173(15) 0.0205(5) Uani 1 1 d . . . . .
C26 C 0.23168(18) 0.73303(9) 0.82904(15) 0.0197(5) Uani 1 1 d . . . . .
H26 H 0.2119 0.6997 0.8571 0.024 Uiso 1 1 calc R . . . .
C3 C -0.02026(18) 0.49359(8) 0.83755(15) 0.0200(5) Uani 1 1 d . . . . .
H3 H -0.0420 0.4667 0.8815 0.024 Uiso 1 1 calc R . . . .
C12 C -0.02597(19) 0.56806(8) 0.46616(16) 0.0204(5) Uani 1 1 d . . . . .
C5 C 0.20378(19) 0.48705(8) 0.85774(15) 0.0191(5) Uani 1 1 d . . . . .
C13 C 0.07193(19) 0.56713(8) 0.41197(16) 0.0218(5) Uani 1 1 d . . . . .
H13 H 0.0745 0.5606 0.3454 0.026 Uiso 1 1 calc R . . . .
C21 C -0.22575(17) 0.69419(9) 0.59985(16) 0.0222(5) Uani 1 1 d . . . . .
H21A H -0.2219 0.6764 0.5378 0.033 Uiso 1 1 calc GR . . . .
H21B H -0.2572 0.7305 0.5911 0.033 Uiso 1 1 calc GR . . . .
H21C H -0.2766 0.6736 0.6409 0.033 Uiso 1 1 calc GR . . . .
C30 C 0.19358(18) 0.80259(9) 0.71318(16) 0.0219(5) Uani 1 1 d . . . . .
H30 H 0.1480 0.8169 0.6613 0.026 Uiso 1 1 calc R . . . .
C10 C 0.30470(19) 0.48548(8) 0.80547(16) 0.0225(5) Uani 1 1 d . . . . .
H10 H 0.3036 0.4998 0.7427 0.027 Uiso 1 1 calc R . . . .
C16 C 0.38015(19) 0.56282(9) 0.51359(17) 0.0239(5) Uani 1 1 d . . . . .
H16 H 0.3614 0.5457 0.5715 0.029 Uiso 1 1 calc R . . . .
C27 C 0.32752(18) 0.76167(9) 0.86460(16) 0.0252(5) Uani 1 1 d . . . . .
H27 H 0.3736 0.7476 0.9164 0.030 Uiso 1 1 calc R . . . .
C35 C 0.35639(19) 0.77612(10) 0.40509(16) 0.0277(5) Uani 1 1 d . . . . .
H35 H 0.4244 0.7933 0.3832 0.033 Uiso 1 1 calc R . . . .
C1 C -0.22466(18) 0.52194(9) 0.76899(17) 0.0245(5) Uani 1 1 d . . . . .
H1A H -0.2569 0.5579 0.7792 0.037 Uiso 1 1 calc GR . . . .
H1B H -0.2556 0.4970 0.8158 0.037 Uiso 1 1 calc GR . . . .
H1C H -0.2468 0.5096 0.7046 0.037 Uiso 1 1 calc GR . . . .
C38 C 0.15354(18) 0.72416(9) 0.46846(16) 0.0249(5) Uani 1 1 d . . . . .
H38 H 0.0854 0.7065 0.4888 0.030 Uiso 1 1 calc R . . . .
C28 C 0.3563(2) 0.81054(9) 0.82502(17) 0.0281(6) Uani 1 1 d . . . . .
H28 H 0.4223 0.8299 0.8494 0.034 Uiso 1 1 calc R . . . .
C29 C 0.2891(2) 0.83118(9) 0.74990(18) 0.0285(6) Uani 1 1 d . . . . .
H29 H 0.3083 0.8650 0.7233 0.034 Uiso 1 1 calc R . . . .
C6 C 0.2068(2) 0.46397(9) 0.94883(16) 0.0282(5) Uani 1 1 d . . . . .
H6 H 0.1383 0.4640 0.9850 0.034 Uiso 1 1 calc R . . . .
C20 C 0.3211(2) 0.60505(10) 0.36642(17) 0.0313(6) Uani 1 1 d . . . . .
H20 H 0.2612 0.6172 0.3232 0.038 Uiso 1 1 calc R . . . .
C11 C -0.15107(19) 0.55842(9) 0.43672(17) 0.0277(5) Uani 1 1 d . . . . .
H11A H -0.1834 0.5304 0.4771 0.042 Uiso 1 1 calc GR . . . .
H11B H -0.1561 0.5469 0.3700 0.042 Uiso 1 1 calc GR . . . .
H11C H -0.1956 0.5917 0.4438 0.042 Uiso 1 1 calc GR . . . .
C37 C 0.14791(19) 0.75950(10) 0.39318(16) 0.0293(6) Uani 1 1 d . . . . .
H37 H 0.0748 0.7664 0.3616 0.035 Uiso 1 1 calc R . . . .
C7 C 0.3082(2) 0.44124(10) 0.98650(18) 0.0366(6) Uani 1 1 d . . . . .
H7 H 0.3091 0.4256 1.0482 0.044 Uiso 1 1 calc R . . . .
C9 C 0.4071(2) 0.46316(9) 0.84415(18) 0.0316(6) Uani 1 1 d . . . . .
H9 H 0.4760 0.4630 0.8085 0.038 Uiso 1 1 calc R . . . .
C17 C 0.4968(2) 0.56916(9) 0.49021(19) 0.0318(6) Uani 1 1 d . . . . .
H17 H 0.5573 0.5569 0.5329 0.038 Uiso 1 1 calc R . . . .
C40 C 0.5805(2) 0.88361(10) 0.48754(19) 0.0384(6) Uani 1 1 d . . . . .
H40 H 0.5364 0.8975 0.4345 0.046 Uiso 1 1 calc R . . . .
C43 C 0.7083(2) 0.84212(10) 0.64151(19) 0.0373(6) Uani 1 1 d . . . . .
H43 H 0.7524 0.8276 0.6940 0.045 Uiso 1 1 calc R . . . .
C36 C 0.2479(2) 0.78547(10) 0.36227(17) 0.0315(6) Uani 1 1 d . . . . .
H36 H 0.2411 0.8101 0.3107 0.038 Uiso 1 1 calc R . . . .
C41 C 0.7006(3) 0.88730(10) 0.4904(2) 0.0443(7) Uani 1 1 d . . . . .
H41 H 0.7393 0.9042 0.4398 0.053 Uiso 1 1 calc R . . . .
C39 C 0.5245(2) 0.85967(9) 0.56207(19) 0.0352(6) Uani 1 1 d . . . . .
H39 H 0.4417 0.8573 0.5605 0.042 Uiso 1 1 calc R . . . .
C44 C 0.5891(2) 0.83917(9) 0.63909(18) 0.0335(6) Uani 1 1 d . . . . .
H44 H 0.5504 0.8230 0.6905 0.040 Uiso 1 1 calc R . . . .
C8 C 0.4084(2) 0.44122(10) 0.93457(19) 0.0376(6) Uani 1 1 d . . . . .
H8 H 0.4783 0.4261 0.9611 0.045 Uiso 1 1 calc R . . . .
B1 B -0.0651(2) 0.59355(10) 0.64450(18) 0.0185(5) Uani 1 1 d . . . . .
H1 H -0.1498 0.5879 0.6281 0.022 Uiso 1 1 calc R . . . .
C18 C 0.5246(2) 0.59325(10) 0.4050(2) 0.0376(6) Uani 1 1 d . . . . .
H18 H 0.6040 0.5976 0.3892 0.045 Uiso 1 1 calc R . . . .
C42 C 0.7647(3) 0.86633(11) 0.5671(2) 0.0465(7) Uani 1 1 d . . . . .
H42 H 0.8475 0.8685 0.5687 0.056 Uiso 1 1 calc R . . . .
C19 C 0.4368(2) 0.61090(11) 0.34323(19) 0.0392(6) Uani 1 1 d . . . . .
H19 H 0.4557 0.6271 0.2845 0.047 Uiso 1 1 calc R . . . .

loop_
_atom_site_aniso_label
_atom_site_aniso_U_11
_atom_site_aniso_U_22
_atom_site_aniso_U_33
_atom_site_aniso_U_23
_atom_site_aniso_U_13
_atom_site_aniso_U_12
Zn1 0.01158(12) 0.01830(13) 0.01632(14) 0.00035(10) -0.00291(9) 0.00023(10)
S1 0.0128(3) 0.0307(3) 0.0263(3) 0.0100(2) -0.0014(2) -0.0024(2)
N8 0.0146(8) 0.0159(9) 0.0151(9) 0.0019(7) -0.0031(7) 0.0009(7)
N1 0.0133(8) 0.0188(9) 0.0198(10) 0.0017(7) -0.0036(7) -0.0027(7)
N5 0.0096(8) 0.0191(9) 0.0199(10) 0.0011(7) -0.0037(7) -0.0020(7)
N3 0.0157(9) 0.0169(9) 0.0193(10) 0.0024(7) -0.0055(7) -0.0018(7)
N6 0.0105(8) 0.0183(9) 0.0187(10) 0.0009(7) -0.0020(7) -0.0012(7)
N7 0.0146(9) 0.0183(9) 0.0161(10) -0.0015(7) -0.0012(7) 0.0006(7)
N2 0.0135(8) 0.0197(9) 0.0186(10) 0.0026(7) -0.0038(7) 0.0001(7)
N4 0.0146(9) 0.0171(9) 0.0187(10) 0.0020(7) -0.0025(7) -0.0005(7)
N11 0.0181(9) 0.0276(10) 0.0230(11) 0.0040(8) -0.0047(8) -0.0022(8)
N9 0.0178(9) 0.0249(10) 0.0208(11) 0.0040(8) -0.0064(8) -0.0001(8)
N10 0.0185(9) 0.0298(11) 0.0287(11) 0.0054(9) -0.0072(8) -0.0027(8)
C33 0.0173(10) 0.0205(11) 0.0150(11) -0.0010(9) 0.0012(8) 0.0017(9)
C25 0.0143(10) 0.0175(11) 0.0209(12) -0.0048(9) 0.0044(8) 0.0016(8)
C31 0.0143(10) 0.0167(10) 0.0189(12) -0.0026(9) -0.0013(8) -0.0013(8)
C24 0.0139(10) 0.0184(11) 0.0163(11) 0.0010(9) 0.0024(8) 0.0009(8)
C4 0.0238(11) 0.0166(11) 0.0130(11) -0.0014(8) -0.0011(9) 0.0003(9)
C15 0.0249(12) 0.0179(11) 0.0195(12) -0.0046(9) 0.0008(9) 0.0032(9)
C2 0.0211(11) 0.0164(11) 0.0196(12) -0.0025(9) 0.0031(9) -0.0027(9)
C22 0.0125(10) 0.0221(11) 0.0190(12) 0.0039(9) 0.0010(8) 0.0026(9)
C23 0.0159(10) 0.0173(11) 0.0249(12) 0.0021(9) 0.0016(9) 0.0016(9)
C32 0.0146(10) 0.0171(11) 0.0170(11) -0.0026(8) -0.0002(8) -0.0008(8)
C14 0.0249(11) 0.0146(10) 0.0165(12) 0.0007(9) -0.0019(9) 0.0034(9)
C34 0.0147(10) 0.0280(12) 0.0187(12) 0.0020(9) -0.0004(9) 0.0025(9)
C26 0.0177(10) 0.0197(11) 0.0219(12) -0.0026(9) 0.0024(9) 0.0004(9)
C3 0.0261(12) 0.0168(11) 0.0174(12) 0.0008(9) 0.0055(9) -0.0021(9)
C12 0.0259(12) 0.0137(11) 0.0209(12) 0.0035(9) -0.0093(9) -0.0001(9)
C5 0.0261(12) 0.0155(11) 0.0155(12) -0.0024(8) -0.0025(9) 0.0025(9)
C13 0.0321(13) 0.0177(11) 0.0152(12) -0.0003(9) -0.0062(9) 0.0030(9)
C21 0.0141(10) 0.0257(12) 0.0265(13) 0.0033(10) -0.0027(9) 0.0020(9)
C30 0.0209(11) 0.0204(11) 0.0245(13) -0.0019(9) 0.0020(9) 0.0012(9)
C10 0.0268(12) 0.0192(11) 0.0212(12) -0.0018(9) -0.0020(9) -0.0001(10)
C16 0.0266(12) 0.0198(11) 0.0250(13) -0.0051(10) 0.0003(10) 0.0041(9)
C27 0.0185(11) 0.0320(13) 0.0249(13) -0.0095(10) -0.0013(9) 0.0017(10)
C35 0.0193(11) 0.0395(14) 0.0246(13) 0.0108(11) 0.0030(10) 0.0001(10)
C1 0.0199(11) 0.0263(12) 0.0278(14) 0.0013(10) 0.0051(10) -0.0041(10)
C38 0.0147(11) 0.0365(14) 0.0232(13) 0.0028(10) -0.0009(9) -0.0015(10)
C28 0.0208(12) 0.0286(13) 0.0350(15) -0.0145(11) 0.0013(10) -0.0072(10)
C29 0.0295(13) 0.0188(12) 0.0379(15) -0.0053(10) 0.0079(11) -0.0063(10)
C6 0.0385(14) 0.0264(13) 0.0195(13) 0.0018(10) 0.0008(10) 0.0072(11)
C20 0.0307(13) 0.0362(14) 0.0274(14) 0.0024(11) 0.0054(11) 0.0069(11)
C11 0.0277(12) 0.0260(12) 0.0283(14) 0.0003(10) -0.0140(10) -0.0033(10)
C37 0.0187(11) 0.0459(15) 0.0230(13) 0.0086(11) -0.0042(10) 0.0041(11)
C7 0.0538(17) 0.0358(15) 0.0196(14) 0.0020(11) -0.0087(12) 0.0171(13)
C9 0.0255(13) 0.0306(14) 0.0385(16) -0.0069(11) -0.0034(11) 0.0096(10)
C17 0.0250(13) 0.0294(14) 0.0405(16) -0.0086(11) -0.0032(11) 0.0082(10)
C40 0.0565(18) 0.0238(13) 0.0353(16) -0.0009(11) 0.0070(13) 0.0082(12)
C43 0.0443(16) 0.0329(14) 0.0345(16) -0.0116(12) -0.0006(12) 0.0038(12)
C36 0.0269(13) 0.0433(15) 0.0244(14) 0.0139(11) 0.0004(10) 0.0050(11)
C41 0.065(2) 0.0225(13) 0.0479(18) -0.0009(13) 0.0317(15) 0.0017(13)
C39 0.0361(14) 0.0212(13) 0.0486(18) -0.0005(12) 0.0062(12) -0.0011(11)
C44 0.0472(16) 0.0220(13) 0.0321(15) -0.0011(11) 0.0132(12) 0.0024(11)
C8 0.0426(16) 0.0356(15) 0.0334(16) -0.0026(12) -0.0131(12) 0.0194(12)
B1 0.0126(11) 0.0196(12) 0.0229(14) 0.0038(10) -0.0049(10) -0.0036(9)
C18 0.0269(13) 0.0395(15) 0.0473(18) -0.0056(13) 0.0133(12) 0.0037(11)
C42 0.0372(16) 0.0383(16) 0.065(2) -0.0129(15) 0.0126(15) -0.0039(13)
C19 0.0387(15) 0.0459(16) 0.0340(16) 0.0044(13) 0.0157(12) 0.0095(13)

loop_
_atom_type_symbol
_atom_type_description
_atom_type_scat_dispersion_real
_atom_type_scat_dispersion_imag
_atom_type_scat_source
C C 0.0033 0.0016 'International Tables Vol C Tables 4.2.6.8 and 6.1.1.4'
H H 0.0000 0.0000 'International Tables Vol C Tables 4.2.6.8 and 6.1.1.4'
B B 0.0013 0.0007 'International Tables Vol C Tables 4.2.6.8 and 6.1.1.4'
N N 0.0061 0.0033 'International Tables Vol C Tables 4.2.6.8 and 6.1.1.4'
S S 0.1246 0.1234 'International Tables Vol C Tables 4.2.6.8 and 6.1.1.4'
Zn Zn 0.2839 1.4301 'International Tables Vol C Tables 4.2.6.8 and 6.1.1.4'

loop_
_geom_angle_atom_site_label_1
_geom_angle_atom_site_label_2
_geom_angle_atom_site_label_3
_geom_angle
_geom_angle_site_symmetry_1
_geom_angle_site_symmetry_3
_geom_angle_publ_flag
N8 Zn1 N6 123.97(7) . . ?
N8 Zn1 N7 74.34(6) . . ?
N8 Zn1 N2 115.64(7) . . ?
N8 Zn1 N4 129.83(7) . . ?
N6 Zn1 N7 85.08(6) . . ?
N6 Zn1 N2 93.20(7) . . ?
N6 Zn1 N4 96.58(7) . . ?
N2 Zn1 N7 168.46(6) . . ?
N4 Zn1 N7 82.07(6) . . ?
N4 Zn1 N2 86.80(7) . . ?
C32 S1 C34 88.58(10) . . ?
N9 N8 Zn1 133.67(13) . . ?
C31 N8 Zn1 120.92(14) . . ?
C31 N8 N9 105.38(16) . . ?
N2 N1 B1 121.04(16) . . ?
C2 N1 N2 109.88(16) . . ?
C2 N1 B1 128.41(17) . . ?
N6 N5 B1 119.82(16) . . ?
C22 N5 N6 109.94(16) . . ?
C22 N5 B1 129.47(17) . . ?
N4 N3 B1 120.18(16) . . ?
C12 N3 N4 109.57(17) . . ?
C12 N3 B1 129.55(17) . . ?
N5 N6 Zn1 112.21(12) . . ?
C24 N6 Zn1 132.90(13) . . ?
C24 N6 N5 106.68(15) . . ?
C33 N7 Zn1 143.12(13) . . ?
C32 N7 Zn1 106.02(13) . . ?
C32 N7 C33 110.26(17) . . ?
N1 N2 Zn1 109.14(12) . . ?
C4 N2 Zn1 143.63(14) . . ?
C4 N2 N1 106.05(16) . . ?
N3 N4 Zn1 113.18(13) . . ?
C14 N4 Zn1 139.39(14) . . ?
C14 N4 N3 106.71(16) . . ?
C31 N11 N10 103.95(17) . . ?
N10 N9 N8 107.89(17) . . ?
N9 N10 N11 110.63(16) . . ?
N7 C33 C34 114.55(18) . . ?
N7 C33 C38 125.65(19) . . ?
C38 C33 C34 119.8(2) . . ?
C26 C25 C24 120.93(19) . . ?
C26 C25 C30 118.79(19) . . ?
C30 C25 C24 120.28(19) . . ?
N8 C31 C32 119.51(17) . . ?
N11 C31 N8 112.15(18) . . ?
N11 C31 C32 128.28(19) . . ?
N6 C24 C25 121.91(17) . . ?
N6 C24 C23 109.52(18) . . ?
C23 C24 C25 128.57(19) . . ?
N2 C4 C3 109.87(18) . . ?
N2 C4 C5 122.88(19) . . ?
C3 C4 C5 127.19(19) . . ?
C16 C15 C14 122.6(2) . . ?
C20 C15 C14 118.6(2) . . ?
C20 C15 C16 118.8(2) . . ?
N1 C2 C3 107.75(18) . . ?
N1 C2 C1 122.84(19) . . ?
C3 C2 C1 129.4(2) . . ?
N5 C22 C23 107.44(18) . . ?
N5 C22 C21 122.87(18) . . ?
C23 C22 C21 129.68(19) . . ?
C24 C23 H23 126.8 . . ?
C22 C23 C24 106.42(18) . . ?
C22 C23 H23 126.8 . . ?
N7 C32 S1 116.89(16) . . ?
N7 C32 C31 118.39(18) . . ?
C31 C32 S1 124.71(15) . . ?
N4 C14 C15 122.22(18) . . ?
N4 C14 C13 109.77(19) . . ?
C13 C14 C15 128.0(2) . . ?
C33 C34 S1 109.71(16) . . ?
C35 C34 S1 128.58(17) . . ?
C35 C34 C33 121.71(19) . . ?
C25 C26 H26 119.8 . . ?
C27 C26 C25 120.3(2) . . ?
C27 C26 H26 119.8 . . ?
C4 C3 H3 126.8 . . ?
C2 C3 C4 106.44(19) . . ?
C2 C3 H3 126.8 . . ?
N3 C12 C13 107.72(19) . . ?
N3 C12 C11 122.8(2) . . ?
C13 C12 C11 129.5(2) . . ?
C10 C5 C4 122.0(2) . . ?
C10 C5 C6 118.4(2) . . ?
C6 C5 C4 119.5(2) . . ?
C14 C13 H13 126.9 . . ?
C12 C13 C14 106.2(2) . . ?
C12 C13 H13 126.9 . . ?
C22 C21 H21A 109.5 . . ?
C22 C21 H21B 109.5 . . ?
C22 C21 H21C 109.5 . . ?
H21A C21 H21B 109.5 . . ?
H21A C21 H21C 109.5 . . ?
H21B C21 H21C 109.5 . . ?
C25 C30 H30 119.8 . . ?
C29 C30 C25 120.4(2) . . ?
C29 C30 H30 119.8 . . ?
C5 C10 H10 119.6 . . ?
C9 C10 C5 120.7(2) . . ?
C9 C10 H10 119.6 . . ?
C15 C16 H16 120.0 . . ?
C15 C16 C17 120.0(2) . . ?
C17 C16 H16 120.0 . . ?
C26 C27 H27 119.8 . . ?
C28 C27 C26 120.3(2) . . ?
C28 C27 H27 119.8 . . ?
C34 C35 H35 121.3 . . ?
C36 C35 C34 117.3(2) . . ?
C36 C35 H35 121.3 . . ?
C2 C1 H1A 109.5 . . ?
C2 C1 H1B 109.5 . . ?
C2 C1 H1C 109.5 . . ?
H1A C1 H1B 109.5 . . ?
H1A C1 H1C 109.5 . . ?
H1B C1 H1C 109.5 . . ?
C33 C38 H38 120.8 . . ?
C37 C38 C33 118.5(2) . . ?
C37 C38 H38 120.8 . . ?
C27 C28 H28 120.0 . . ?
C29 C28 C27 120.0(2) . . ?
C29 C28 H28 120.0 . . ?
C30 C29 H29 119.9 . . ?
C28 C29 C30 120.1(2) . . ?
C28 C29 H29 119.9 . . ?
C5 C6 H6 119.7 . . ?
C7 C6 C5 120.7(2) . . ?
C7 C6 H6 119.7 . . ?
C15 C20 H20 119.5 . . ?
C19 C20 C15 120.9(2) . . ?
C19 C20 H20 119.5 . . ?
C12 C11 H11A 109.5 . . ?
C12 C11 H11B 109.5 . . ?
C12 C11 H11C 109.5 . . ?
H11A C11 H11B 109.5 . . ?
H11A C11 H11C 109.5 . . ?
H11B C11 H11C 109.5 . . ?
C38 C37 H37 119.4 . . ?
C38 C37 C36 121.2(2) . . ?
C36 C37 H37 119.4 . . ?
C6 C7 H7 119.9 . . ?
C6 C7 C8 120.1(2) . . ?
C8 C7 H7 119.9 . . ?
C10 C9 H9 120.1 . . ?
C8 C9 C10 119.8(2) . . ?
C8 C9 H9 120.1 . . ?
C16 C17 H17 119.9 . . ?
C18 C17 C16 120.2(2) . . ?
C18 C17 H17 119.9 . . ?
C41 C40 H40 120.1 . . ?
C41 C40 C39 119.8(3) . . ?
C39 C40 H40 120.1 . . ?
C44 C43 H43 120.1 . . ?
C44 C43 C42 119.8(3) . . ?
C42 C43 H43 120.1 . . ?
C35 C36 C37 121.5(2) . . ?
C35 C36 H36 119.3 . . ?
C37 C36 H36 119.3 . . ?
C40 C41 H41 120.0 . . ?
C40 C41 C42 120.0(3) . . ?
C42 C41 H41 120.0 . . ?
C40 C39 H39 120.0 . . ?
C40 C39 C44 120.0(2) . . ?
C44 C39 H39 120.0 . . ?
C43 C44 C39 120.3(2) . . ?
C43 C44 H44 119.8 . . ?
C39 C44 H44 119.8 . . ?
C7 C8 H8 119.9 . . ?
C9 C8 C7 120.2(2) . . ?
C9 C8 H8 119.9 . . ?
N1 B1 N5 110.01(17) . . ?
N1 B1 N3 109.15(17) . . ?
N1 B1 H1 109.9 . . ?
N5 B1 N3 107.96(17) . . ?
N5 B1 H1 109.9 . . ?
N3 B1 H1 109.9 . . ?
C17 C18 H18 120.1 . . ?
C19 C18 C17 119.8(2) . . ?
C19 C18 H18 120.1 . . ?
C43 C42 H42 119.9 . . ?
C41 C42 C43 120.1(3) . . ?
C41 C42 H42 119.9 . . ?
C20 C19 H19 119.9 . . ?
C18 C19 C20 120.2(2) . . ?
C18 C19 H19 119.9 . . ?

loop_
_geom_bond_atom_site_label_1
_geom_bond_atom_site_label_2
_geom_bond_distance
_geom_bond_site_symmetry_2
_geom_bond_publ_flag
Zn1 N8 1.9851(16) . ?
Zn1 N6 2.0410(16) . ?
Zn1 N7 2.4880(17) . ?
Zn1 N2 2.1317(17) . ?
Zn1 N4 2.0463(17) . ?
S1 C32 1.731(2) . ?
S1 C34 1.737(2) . ?
N8 N9 1.359(2) . ?
N8 C31 1.340(3) . ?
N1 N2 1.387(2) . ?
N1 C2 1.357(3) . ?
N1 B1 1.538(3) . ?
N5 N6 1.378(2) . ?
N5 C22 1.355(3) . ?
N5 B1 1.549(3) . ?
N3 N4 1.376(2) . ?
N3 C12 1.357(3) . ?
N3 B1 1.557(3) . ?
N6 C24 1.343(3) . ?
N7 C33 1.387(3) . ?
N7 C32 1.301(2) . ?
N2 C4 1.343(3) . ?
N4 C14 1.342(3) . ?
N11 N10 1.365(2) . ?
N11 C31 1.323(3) . ?
N9 N10 1.311(2) . ?
C33 C34 1.404(3) . ?
C33 C38 1.400(3) . ?
C25 C24 1.469(3) . ?
C25 C26 1.397(3) . ?
C25 C30 1.398(3) . ?
C31 C32 1.453(3) . ?
C24 C23 1.398(3) . ?
C4 C3 1.401(3) . ?
C4 C5 1.478(3) . ?
C15 C14 1.481(3) . ?
C15 C16 1.391(3) . ?
C15 C20 1.391(3) . ?
C2 C3 1.371(3) . ?
C2 C1 1.503(3) . ?
C22 C23 1.381(3) . ?
C22 C21 1.493(3) . ?
C23 H23 0.9500 . ?
C14 C13 1.393(3) . ?
C34 C35 1.395(3) . ?
C26 H26 0.9500 . ?
C26 C27 1.388(3) . ?
C3 H3 0.9500 . ?
C12 C13 1.379(3) . ?
C12 C11 1.497(3) . ?
C5 C10 1.393(3) . ?
C5 C6 1.402(3) . ?
C13 H13 0.9500 . ?
C21 H21A 0.9800 . ?
C21 H21B 0.9800 . ?
C21 H21C 0.9800 . ?
C30 H30 0.9500 . ?
C30 C29 1.390(3) . ?
C10 H10 0.9500 . ?
C10 C9 1.392(3) . ?
C16 H16 0.9500 . ?
C16 C17 1.398(3) . ?
C27 H27 0.9500 . ?
C27 C28 1.383(3) . ?
C35 H35 0.9500 . ?
C35 C36 1.381(3) . ?
C1 H1A 0.9800 . ?
C1 H1B 0.9800 . ?
C1 H1C 0.9800 . ?
C38 H38 0.9500 . ?
C38 C37 1.375(3) . ?
C28 H28 0.9500 . ?
C28 C29 1.383(3) . ?
C29 H29 0.9500 . ?
C6 H6 0.9500 . ?
C6 C7 1.382(3) . ?
C20 H20 0.9500 . ?
C20 C19 1.385(3) . ?
C11 H11A 0.9800 . ?
C11 H11B 0.9800 . ?
C11 H11C 0.9800 . ?
C37 H37 0.9500 . ?
C37 C36 1.399(3) . ?
C7 H7 0.9500 . ?
C7 C8 1.382(4) . ?
C9 H9 0.9500 . ?
C9 C8 1.382(4) . ?
C17 H17 0.9500 . ?
C17 C18 1.386(4) . ?
C40 H40 0.9500 . ?
C40 C41 1.379(4) . ?
C40 C39 1.383(4) . ?
C43 H43 0.9500 . ?
C43 C44 1.367(4) . ?
C43 C42 1.387(4) . ?
C36 H36 0.9500 . ?
C41 H41 0.9500 . ?
C41 C42 1.383(4) . ?
C39 H39 0.9500 . ?
C39 C44 1.386(4) . ?
C44 H44 0.9500 . ?
C8 H8 0.9500 . ?
B1 H1 1.0000 . ?
C18 H18 0.9500 . ?
C18 C19 1.376(4) . ?
C42 H42 0.9500 . ?
C19 H19 0.9500 . ?
